data_7238220
loop_
_publ_author_name
'Nayak, Susanta K.'
'Sathishkumar, Ranganathan'
'Row, T. N. Guru'

_publ_section_title
;
 Directing role of functional groups in selective generation of
 C--H&#x22EF;\p interactions: In situ cryo-crystallographic studies on
 benzyl derivatives
;
_journal_issue 10
_journal_name_full CrystEngComm
_journal_page_first 3112
_journal_paper_doi 10.1039/c001190h
_journal_volume 12
_journal_year 2010
_chemical_compound_source 'see text'
_chemical_formula_moiety 'C7 H7 Cl'
_chemical_formula_sum 'C7 H7 Cl'
_chemical_formula_weight 126.58
_chemical_name_common 1-(Chloromethyl)benzene
_chemical_name_systematic
;
1-(Chloromethyl)benzene
;
_space_group_IT_number 14
_space_group_name_Hall '-P 2ybc'
_space_group_name_H-M_alt 'P 1 21/c 1'
_symmetry_cell_setting monoclinic
_symmetry_Int_Tables_number 14
_symmetry_space_group_name_Hall '-P 2ybc'
_symmetry_space_group_name_H-M 'P 1 21/c 1'
_atom_sites_solution_hydrogens geom
_atom_sites_solution_primary direct
_atom_sites_solution_secondary difmap
_cell_angle_alpha 90
_cell_angle_beta 112.657(3)
_cell_angle_gamma 90
_cell_formula_units_Z 4
_cell_length_a 8.2424(19)
_cell_length_b 11.268(3)
_cell_length_c 7.8204(18)
_cell_measurement_reflns_used 350
_cell_measurement_temperature 150(2)
_cell_measurement_theta_max 27.97
_cell_measurement_theta_min 0.97
_cell_volume 670.3(3)
_computing_cell_refinement SMART
_computing_data_collection 'SMART (Bruker, 1998)'
_computing_data_reduction 'SAINT (Bruker, 1998)'
_computing_molecular_graphics 'Ortep-3 for Windows (Farrugia, 1997) and CAMERON (Watkin et al., 1993)'
_computing_publication_material 'PLATON (Spek, 2003)'
_computing_structure_refinement 'SHELXL-97 (Sheldrick, 1997)'
_computing_structure_solution 'SHELXTL V6.14 (Bruker, 2000)'
_diffrn_ambient_temperature 150(2)
_diffrn_measured_fraction_theta_full 1.000
_diffrn_measured_fraction_theta_max 1.000
_diffrn_measurement_device_type 'Bruker SMART CCD area detector'
_diffrn_measurement_method '\f and \w scans'
_diffrn_radiation_monochromator graphite
_diffrn_radiation_probe x-ray
_diffrn_radiation_source 'fine-focus sealed tube'
_diffrn_radiation_type MoK\a
_diffrn_radiation_wavelength 0.71073
_diffrn_reflns_av_R_equivalents 0.0152
_diffrn_reflns_av_sigmaI/netI 0.0127
_diffrn_reflns_limit_h_max 10
_diffrn_reflns_limit_h_min -10
_diffrn_reflns_limit_k_max 13
_diffrn_reflns_limit_k_min -13
_diffrn_reflns_limit_l_max 9
_diffrn_reflns_limit_l_min -9
_diffrn_reflns_number 6705
_diffrn_reflns_reduction_process
;
;
_diffrn_reflns_theta_full 25.00
_diffrn_reflns_theta_max 26.00
_diffrn_reflns_theta_min 2.68
_exptl_absorpt_coefficient_mu 0.455
_exptl_absorpt_correction_T_max 0.8755
_exptl_absorpt_correction_T_min 0.8680
_exptl_absorpt_correction_type multi-scan
_exptl_absorpt_process_details 'SADABS, (Sheldrick, 1996)'
_exptl_crystal_colour colorless
_exptl_crystal_density_diffrn 1.254
_exptl_crystal_density_method 'not measured'
_exptl_crystal_description plate
_exptl_crystal_F_000 264
_exptl_crystal_size_max 0.32
_exptl_crystal_size_mid 0.30
_exptl_crystal_size_min 0.30
_refine_diff_density_max 0.237
_refine_diff_density_min -0.197
_refine_diff_density_rms 0.037
_refine_ls_extinction_method none
_refine_ls_goodness_of_fit_ref 1.150
_refine_ls_hydrogen_treatment constr
_refine_ls_matrix_type full
_refine_ls_number_parameters 73
_refine_ls_number_reflns 1314
_refine_ls_number_restraints 0
_refine_ls_restrained_S_all 1.150
_refine_ls_R_factor_all 0.0513
_refine_ls_R_factor_gt 0.0454
_refine_ls_shift/su_max 0.000
_refine_ls_shift/su_mean 0.000
_refine_ls_structure_factor_coef Fsqd
_refine_ls_weighting_details 'calc w=1/[\s^2^(Fo^2^)+(0.0415P)^2^+0.2522P] where P=(Fo^2^+2Fc^2^)/3'
_refine_ls_weighting_scheme calc
_refine_ls_wR_factor_gt 0.1059
_refine_ls_wR_factor_ref 0.1086
_reflns_number_gt 1184
_reflns_number_total 1314
_reflns_threshold_expression I>2\s(I)
_cod_data_source_file c001190h.txt
_cod_data_source_block e
_cod_depositor_comments
;
The following automatic conversions were performed:

data item '_symmetry_cell_setting' value 'Monoclinic' was changed to
'monoclinic' in accordance with the
/home/saulius/struct/COD-crude-data/automatic-downloads/DataCite-retrospective/RSC/depositions/lib/dictionaries/cif_core.dic
dictionary named 'cif_core.dic' version 2.4.2 last updated on
2011-04-26.

Automatic conversion script
Id: cif_fix_values 6909 2019-04-08 15:41:33Z antanas 
;
_cod_original_sg_symbol_H-M 'P 21/c'
_cod_database_code 7238220

loop_
_symmetry_equiv_pos_site_id
_symmetry_equiv_pos_as_xyz
1 x,y,z
2 -x,1/2+y,1/2-z
3 -x,-y,-z
4 x,1/2-y,1/2+z

loop_
_atom_site_label
_atom_site_type_symbol
_atom_site_fract_x
_atom_site_fract_y
_atom_site_fract_z
_atom_site_U_iso_or_equiv
_atom_site_adp_type
_atom_site_occupancy
_atom_site_symmetry_multiplicity
_atom_site_calc_flag
_atom_site_refinement_flags
Cl1 Cl 0.61976(8) 0.64966(6) 0.11916(9) 0.0754(3) Uani 1 1 d .
C1 C 0.9518(3) 0.60310(16) 0.1404(2) 0.0440(4) Uani 1 1 d .
C6 C 1.0218(3) 0.51815(18) 0.2760(3) 0.0522(5) Uani 1 1 d .
H6 H 0.9504 0.4559 0.2867 0.063 Uiso 1 1 calc R
C2 C 1.0586(3) 0.69376(17) 0.1261(3) 0.0508(5) Uani 1 1 d .
H2 H 1.0126 0.7521 0.0341 0.061 Uiso 1 1 calc R
C5 C 1.1959(3) 0.5239(2) 0.3961(3) 0.0597(6) Uani 1 1 d .
H5 H 1.2426 0.4656 0.4882 0.072 Uiso 1 1 calc R
C7 C 0.7636(3) 0.5968(2) 0.0112(3) 0.0612(6) Uani 1 1 d .
H7A H 0.7334 0.5144 -0.0287 0.073 Uiso 1 1 calc R
H7B H 0.7462 0.6447 -0.0990 0.073 Uiso 1 1 calc R
C4 C 1.3010(3) 0.6145(2) 0.3811(3) 0.0588(6) Uani 1 1 d .
H4 H 1.4194 0.6184 0.4632 0.071 Uiso 1 1 calc R
C3 C 1.2330(3) 0.69923(19) 0.2464(3) 0.0573(5) Uani 1 1 d .
H3 H 1.3051 0.7611 0.2357 0.069 Uiso 1 1 calc R

loop_
_atom_site_aniso_label
_atom_site_aniso_U_11
_atom_site_aniso_U_22
_atom_site_aniso_U_33
_atom_site_aniso_U_23
_atom_site_aniso_U_13
_atom_site_aniso_U_12
Cl1 0.0544(4) 0.0935(5) 0.0736(4) -0.0106(3) 0.0196(3) 0.0203(3)
C1 0.0522(11) 0.0421(10) 0.0415(10) -0.0061(8) 0.0222(8) 0.0032(8)
C6 0.0627(13) 0.0429(11) 0.0614(12) 0.0027(9) 0.0353(11) 0.0013(9)
C2 0.0699(13) 0.0392(10) 0.0476(11) 0.0024(8) 0.0276(10) 0.0059(9)
C5 0.0669(14) 0.0637(14) 0.0548(12) 0.0145(10) 0.0301(11) 0.0219(11)
C7 0.0601(13) 0.0675(14) 0.0529(12) -0.0111(11) 0.0186(10) 0.0025(11)
C4 0.0487(11) 0.0699(14) 0.0583(13) -0.0086(11) 0.0213(10) 0.0077(10)
C3 0.0616(13) 0.0504(12) 0.0693(14) -0.0096(10) 0.0356(11) -0.0090(10)

loop_
_atom_type_symbol
_atom_type_description
_atom_type_scat_dispersion_real
_atom_type_scat_dispersion_imag
_atom_type_scat_source
Cl Cl 0.1484 0.1585 'International Tables Vol C Tables 4.2.6.8 and 6.1.1.4'
H H 0.0000 0.0000 'International Tables Vol C Tables 4.2.6.8 and 6.1.1.4'
C C 0.0033 0.0016 'International Tables Vol C Tables 4.2.6.8 and 6.1.1.4'

loop_
_geom_angle_atom_site_label_1
_geom_angle_atom_site_label_2
_geom_angle_atom_site_label_3
_geom_angle
C6 C1 C2 118.99(19)
C6 C1 C7 120.36(19)
C2 C1 C7 120.65(19)
C1 C6 C5 120.5(2)
C1 C6 H6 119.7
C5 C6 H6 119.7
C1 C2 C3 120.39(19)
C1 C2 H2 119.8
C3 C2 H2 119.8
C4 C5 C6 120.1(2)
C4 C5 H5 120.0
C6 C5 H5 120.0
C1 C7 Cl1 111.56(14)
C1 C7 H7A 109.3
Cl1 C7 H7A 109.3
C1 C7 H7B 109.3
Cl1 C7 H7B 109.3
H7A C7 H7B 108.0
C3 C4 C5 119.9(2)
C3 C4 H4 120.0
C5 C4 H4 120.0
C4 C3 C2 120.1(2)
C4 C3 H3 120.0
C2 C3 H3 120.0

loop_
_geom_bond_atom_site_label_1
_geom_bond_atom_site_label_2
_geom_bond_distance
Cl1 C7 1.801(2)
C1 C6 1.379(3)
C1 C2 1.381(3)
C1 C7 1.492(3)
C6 C5 1.381(3)
C6 H6 0.9400
C2 C3 1.383(3)
C2 H2 0.9400
C5 C4 1.372(3)
C5 H5 0.9400
C7 H7A 0.9800
C7 H7B 0.9800
C4 C3 1.372(3)
C4 H4 0.9400
C3 H3 0.9400

loop_
_geom_torsion_atom_site_label_1
_geom_torsion_atom_site_label_2
_geom_torsion_atom_site_label_3
_geom_torsion_atom_site_label_4
_geom_torsion
C2 C1 C6 C5 0.2(3)
C7 C1 C6 C5 -179.87(19)
C6 C1 C2 C3 -0.2(3)
C7 C1 C2 C3 179.93(19)
C1 C6 C5 C4 0.0(3)
C6 C1 C7 Cl1 78.5(2)
C2 C1 C7 Cl1 -101.6(2)
C6 C5 C4 C3 -0.2(3)
C5 C4 C3 C2 0.3(3)
C1 C2 C3 C4 -0.1(3)
